data_3000228
loop_
_publ_author_name
'Reiner, G.'
'Wartchow, R.'

_publ_contact_author
;    
    Concerning the crystal structure :
    Rudolf Wartchow
    Institut f\"ur Anorganische Chemie
    Leibniz-Universit\"at Hannover
    Callinstr. 9
    D-30167 Hannover
;
_publ_section_related_literature
;    
 Reiner, G., Wartchow, R. (2019).
 Ueber Kaliumchlorat, K Cl O3, Rubidiumchlorat, Rb Cl O3, und
 Caesiumchlorat, Cs Cl O3 .
 Institutionelles Repositorium der Leibniz Universitaet Hannover 
;
_publ_section_title
;
 On Potassiumchlorate, K Cl O3, Rubidiumchlorate, Rb Cl O3, and
 Cesiumchlorate, Cs Cl O3 . IV. Crystal structure of Cs Cl O3 at 298 K
;
_journal_name_full 'Institutionelles Repositorium der Leibniz Universitaet Hannover'
_journal_paper_doi 10.15488/4740
_journal_year 2019
_chemical_compound_source synthetic
_chemical_formula_moiety 'Cl O3, Cs'
_chemical_formula_sum 'Cl Cs O3'
_chemical_formula_weight 216.36
_chemical_name_systematic
;    
   cesium chlorate(V)
;
_space_group_IT_number 160
_symmetry_cell_setting trigonal
_symmetry_Int_Tables_number 160
_symmetry_space_group_name_Hall 'R 3 -2"'
_symmetry_space_group_name_H-M 'R 3 m :H'
_audit_creation_method SHELXL-97
_cell_angle_alpha 90.00
_cell_angle_beta 90.00
_cell_angle_gamma 120.00
_cell_formula_units_Z 3
_cell_length_a 6.424(1)
_cell_length_b 6.424(1)
_cell_length_c 8.254(1)
_cell_measurement_temperature 298(2)
_cell_volume 294.99(7)
_computing_data_collection 'Stoe two circle software'
_computing_data_reduction
;
  Stoe two circle software and  SHELX76 (Sheldrick, 1976)
;
_computing_molecular_graphics 'PLATON (Spek, 1990)'
_computing_publication_material
;    
 The CIF given by SHELXL was edited and finally checked with PLATON
;
_computing_structure_refinement 'SHELXL  (Sheldrick, 1997)'
_diffrn_ambient_temperature 298(2)
_diffrn_measured_fraction_theta_max 1.0
_diffrn_measurement_device_type 'Stoe two circle diffractometer '
_diffrn_measurement_method 'background-peak-background method'
_diffrn_radiation_monochromator graphite
_diffrn_radiation_source 'fine-focus sealed tube'
_diffrn_radiation_type MoK\a
_diffrn_radiation_wavelength 0.71073
_diffrn_reflns_av_R_equivalents 0.03
_diffrn_reflns_av_sigmaI/netI 0.0585
_diffrn_reflns_limit_h_max 13
_diffrn_reflns_limit_h_min -13
_diffrn_reflns_limit_k_max 13
_diffrn_reflns_limit_k_min -13
_diffrn_reflns_limit_l_max 7
_diffrn_reflns_limit_l_min -2
_diffrn_reflns_number 1656
_diffrn_reflns_theta_full 50.36
_diffrn_reflns_theta_max 50.36
_diffrn_reflns_theta_min 4.42
_diffrn_standards_decay_% 0
_diffrn_standards_number 0
_exptl_absorpt_coefficient_mu 9.92
_exptl_absorpt_correction_T_max 0.187
_exptl_absorpt_correction_T_min 0.073
_exptl_absorpt_correction_type numerical
_exptl_absorpt_process_details
;
 Numerical absorption correction with SHELX76
;
_exptl_crystal_colour colourless
_exptl_crystal_density_diffrn 3.654
_exptl_crystal_description 'prism || c'
_exptl_crystal_F_000 288
_exptl_crystal_size_max 0.6
_exptl_crystal_size_mid 0.34
_exptl_crystal_size_min 0.25
_refine_diff_density_max 1.610
_refine_diff_density_min -1.555
_refine_diff_density_rms 0.286
_refine_ls_abs_structure_details 'Flack H D (1983), Acta Cryst. A39, 876-881'
_refine_ls_abs_structure_Flack -0.05(5)
_refine_ls_extinction_coef 0.162(13)
_refine_ls_extinction_expression Fc^*^=kFc[1+0.001xFc^2^\l^3^/sin(2\q)]^-1/4^
_refine_ls_extinction_method SHELXL
_refine_ls_goodness_of_fit_ref 1.172
_refine_ls_matrix_type full
_refine_ls_number_parameters 13
_refine_ls_number_reflns 316
_refine_ls_number_restraints 0
_refine_ls_restrained_S_all 1.172
_refine_ls_R_factor_all 0.0278
_refine_ls_R_factor_gt 0.0278
_refine_ls_shift/su_max 0.000
_refine_ls_shift/su_mean 0.000
_refine_ls_structure_factor_coef Fsqd
_refine_ls_weighting_details 'calc w=1/[\s^2^(Fo^2^)+(0.0400P)^2^+0.0500P] where P=(Fo^2^+2Fc^2^)/3'
_refine_ls_weighting_scheme calc
_refine_ls_wR_factor_gt 0.0542
_refine_ls_wR_factor_ref 0.0542
_reflns_number_gt 316
_reflns_number_total 316
_reflns_threshold_expression >2sigma(I)
_journal_article_reference '16 S'
_cod_data_source_file csclo3.ci3
_cod_data_source_block wart_csclo3
_cod_depositor_comments
;Releasing structure 3000228 into public domain as published material
 per request from Rudolf Wartchow.
;
_cod_original_cell_volume 295.0
_cod_original_sg_symbol_H-M 'R 3 m '
_cod_original_formula_sum 'Cl O3 Cs'
_cod_database_code 3000228

loop_
_symmetry_equiv_pos_as_xyz
'x, y, z'
'-y, x-y, z'
'-x+y, -x, z'
'-y, -x, z'
'x, x-y, z'
'-x+y, y, z'
'x+2/3, y+1/3, z+1/3'
'-y+2/3, x-y+1/3, z+1/3'
'-x+y+2/3, -x+1/3, z+1/3'
'-y+2/3, -x+1/3, z+1/3'
'x+2/3, x-y+1/3, z+1/3'
'-x+y+2/3, y+1/3, z+1/3'
'x+1/3, y+2/3, z+2/3'
'-y+1/3, x-y+2/3, z+2/3'
'-x+y+1/3, -x+2/3, z+2/3'
'-y+1/3, -x+2/3, z+2/3'
'x+1/3, x-y+2/3, z+2/3'
'-x+y+1/3, y+2/3, z+2/3'

loop_
_atom_site_label
_atom_site_type_symbol
_atom_site_fract_x
_atom_site_fract_y
_atom_site_fract_z
_atom_site_U_iso_or_equiv
_atom_site_adp_type
_atom_site_occupancy
_atom_site_symmetry_multiplicity
_atom_site_calc_flag
_atom_site_refinement_flags
_atom_site_disorder_assembly
_atom_site_disorder_group
Cs Cs 0.0000 0.0000 0.0000 0.0274(3) Uani 1 6 d S . .
Cl Cl 0.0000 0.0000 0.4652(4) 0.0217(15) Uani 1 6 d S . .
O O 0.1237(3) -0.1237(3) 0.3979(10) 0.0373(14) Uani 1 2 d S . .

loop_
_atom_site_aniso_label
_atom_site_aniso_U_11
_atom_site_aniso_U_22
_atom_site_aniso_U_33
_atom_site_aniso_U_23
_atom_site_aniso_U_13
_atom_site_aniso_U_12
Cs 0.02334(11) 0.02334(11) 0.0356(7) 0.000 0.000 0.01167(5)
Cl 0.02237(19) 0.02237(19) 0.021(5) 0.000 0.000 0.01119(9)
O 0.0324(8) 0.0324(8) 0.053(5) -0.0031(7) 0.0031(7) 0.0208(9)

loop_
_atom_type_symbol
_atom_type_description
_atom_type_scat_dispersion_real
_atom_type_scat_dispersion_imag
_atom_type_scat_source
Cs Cs -0.3680 2.1192 'International Tables Vol C Tables 4.2.6.8 and 6.1.1.4'
Cl Cl 0.1484 0.1585 'International Tables Vol C Tables 4.2.6.8 and 6.1.1.4'
O O 0.0106 0.0060 'International Tables Vol C Tables 4.2.6.8 and 6.1.1.4'

loop_
_geom_angle_atom_site_label_1
_geom_angle_atom_site_label_2
_geom_angle_atom_site_label_3
_geom_angle
_geom_angle_site_symmetry_1
_geom_angle_site_symmetry_3
O Cl O 106.9(4) 3 2
O Cl O 106.9(4) 3 .
O Cl O 106.9(4) 2 .

loop_
_geom_bond_atom_site_label_1
_geom_bond_atom_site_label_2
_geom_bond_distance
_geom_bond_site_symmetry_2
Cs O 3.219(6) 8_444
Cs O 3.219(6) 9_554
Cs O 3.219(6) 7_454
Cs O 3.2908(14) 15_554
Cs O 3.2908(14) 14_444
Cs O 3.2908(14) 13_554
Cs O 3.2908(14) 13_444
Cs O 3.2908(14) 14_544
Cs O 3.2908(14) 15_544
Cs O 3.561(8) 2
Cs O 3.561(8) .
Cs O 3.561(8) 3
Cl O 1.485(4) 3
Cl O 1.485(4) 2
Cl O 1.485(4) .
Cl Cs 3.8653(10) 7_445
Cl Cs 3.8653(10) 7
Cl Cs 3.8653(10) 7_455
Cl Cs 4.0646(14) 13
Cl Cs 4.0646(14) 13_445
Cl Cs 4.0647(14) 13_545
